data_7052030
loop_
_publ_author_name
'Dalgarno, Scott J.'
'Warren, John E.'
'Atwood, Jerry L.'
'Raston, Colin L.'

_publ_section_title
;
 Versatility of p-sulfonatocalix[5]arene in building up multicomponent
 bilayers
;
_journal_issue 12
_journal_name_full 'New Journal of Chemistry'
_journal_page_first 2100
_journal_paper_doi 10.1039/b810229e
_journal_volume 32
_journal_year 2008
_chemical_formula_sum 'C45 H60 Eu N Na0.5 O40 S5'
_chemical_formula_weight 1578.69
_chemical_name_systematic
;
?
;
_space_group_IT_number 14
_symmetry_cell_setting monoclinic
_symmetry_space_group_name_Hall '-P 2ybc'
_symmetry_space_group_name_H-M 'P 1 21/c 1'
_atom_sites_solution_hydrogens geom
_atom_sites_solution_primary direct
_atom_sites_solution_secondary difmap
_audit_creation_method SHELXL-97
_cell_angle_alpha 90.00
_cell_angle_beta 92.9400(10)
_cell_angle_gamma 90.00
_cell_formula_units_Z 8
_cell_length_a 30.0333(4)
_cell_length_b 19.4301(3)
_cell_length_c 21.3461(7)
_cell_measurement_temperature 150(2)
_cell_volume 12440.1(5)
_computing_cell_refinement 'DENZO-SMN (Otwinowski & Minor, 1996)'
_computing_data_collection 'COLLECT (Nonius, 1999)'
_computing_data_reduction 'DENZO-SMN (Otwinowski & Minor, 1996)'
_computing_molecular_graphics
;
XSeed (Barbour, 2001)
;
_computing_publication_material 'local program'
_computing_structure_refinement 'SHELXL-97 (Sheldrick, 1997)'
_computing_structure_solution 'SHELXS-97 (Sheldrick, 1990)'
_diffrn_ambient_temperature 150(2)
_diffrn_detector_area_resol_mean 9.091
_diffrn_measured_fraction_theta_full 0.958
_diffrn_measured_fraction_theta_max 0.958
_diffrn_measurement_device_type 'Nonius KappaCCD area detector diffractometer'
_diffrn_measurement_method
;
Detector set at 30mm from sample with different 2theta offsets
1 degree phi exposures for chi=0 degree settings
1 degree omega exposures for chi=90 degree settings
;
_diffrn_radiation_monochromator graphite
_diffrn_radiation_source 'fine-focus sealed tube'
_diffrn_radiation_type MoK\a
_diffrn_radiation_wavelength 0.71073
_diffrn_reflns_av_R_equivalents 0.0998
_diffrn_reflns_av_sigmaI/netI 0.0660
_diffrn_reflns_limit_h_max 31
_diffrn_reflns_limit_h_min -31
_diffrn_reflns_limit_k_max 20
_diffrn_reflns_limit_k_min -20
_diffrn_reflns_limit_l_max 22
_diffrn_reflns_limit_l_min -22
_diffrn_reflns_number 77243
_diffrn_reflns_theta_full 22.22
_diffrn_reflns_theta_max 22.22
_diffrn_reflns_theta_min 1.25
_exptl_absorpt_coefficient_mu 1.286
_exptl_absorpt_correction_T_max 0.927
_exptl_absorpt_correction_T_min 0.624
_exptl_absorpt_correction_type multi-scan
_exptl_absorpt_process_details
;
multi-scan from symmetry-related measurements
Sortav (Blessing 1995)
;
_exptl_crystal_colour Colourless
_exptl_crystal_density_diffrn 1.686
_exptl_crystal_density_method 'not measured'
_exptl_crystal_description Plate
_exptl_crystal_F_000 6444
_exptl_crystal_size_max 0.18
_exptl_crystal_size_mid 0.17
_exptl_crystal_size_min 0.06
_refine_diff_density_max 1.850
_refine_diff_density_min -2.631
_refine_diff_density_rms 0.195
_refine_ls_extinction_method none
_refine_ls_goodness_of_fit_ref 1.169
_refine_ls_hydrogen_treatment mixed
_refine_ls_matrix_type full
_refine_ls_number_parameters 1448
_refine_ls_number_reflns 15039
_refine_ls_number_restraints 0
_refine_ls_restrained_S_all 1.169
_refine_ls_R_factor_all 0.1377
_refine_ls_R_factor_gt 0.1115
_refine_ls_shift/su_max 0.003
_refine_ls_shift/su_mean 0.000
_refine_ls_structure_factor_coef Fsqd
_refine_ls_weighting_details 'calc w=1/[\s^2^(Fo^2^)+(0.0592P)^2^+406.0010P] where P=(Fo^2^+2Fc^2^)/3'
_refine_ls_weighting_scheme calc
_refine_ls_wR_factor_gt 0.2580
_refine_ls_wR_factor_ref 0.2776
_reflns_number_gt 11904
_reflns_number_total 15039
_reflns_threshold_expression >2sigma(I)
_cod_data_source_file b810229e.txt
_cod_data_source_block 5dipyno
_cod_depositor_comments
;
The following automatic conversions were performed:
'_symmetry_cell_setting' value 'Monoclinic' changed to 'monoclinic'
according to '/home/saulius/struct/CIF-dictionaries/cif_core.dic'
dictionary named 'cif_core.dic' version 2.4.1 from 2010-06-29.

Automatic conversion script
Id: cif_fix_enum 1527 2010-12-29 10:47:43Z saulius 

2023-11-21
Z value and formula fixed to values more according to usual
chemical conventions.                 miguel
;
_cod_original_formula_sum 'C90 H120 Eu2 N2 Na O80 S10'
_cod_original_formula_weight 3157.39
_cod_original_formula_units_Z 4
_cod_original_sg_symbol_H-M P21/c
_cod_database_code 7052030

loop_
_symmetry_equiv_pos_as_xyz
'x, y, z'
'-x, y+1/2, -z+1/2'
'-x, -y, -z'
'x, -y-1/2, z-1/2'

loop_
_atom_site_label
_atom_site_type_symbol
_atom_site_fract_x
_atom_site_fract_y
_atom_site_fract_z
_atom_site_U_iso_or_equiv
_atom_site_adp_type
_atom_site_occupancy
_atom_site_symmetry_multiplicity
_atom_site_calc_flag
_atom_site_refinement_flags
_atom_site_disorder_assembly
_atom_site_disorder_group
Eu1 Eu 0.18230(3) 0.29896(4) 0.46485(4) 0.0353(3) Uani 1 1 d . . .
Eu2 Eu 0.32209(4) 0.70284(7) 0.46112(6) 0.0681(4) Uani 1 1 d . . .
S1 S 0.12297(15) 0.3924(2) 0.2545(2) 0.0385(11) Uani 1 1 d . . .
S2 S 0.19229(17) 0.7954(2) 0.3231(2) 0.0477(12) Uani 1 1 d . . .
S3 S 0.07741(16) 1.1158(2) 0.1807(2) 0.0405(11) Uani 1 1 d . . .
S4 S 0.14623(15) 0.9124(2) -0.0195(2) 0.0393(11) Uani 1 1 d . . .
S5 S 0.13709(15) 0.4959(2) -0.0512(2) 0.0403(11) Uani 1 1 d . . .
S6 S 0.35224(15) 0.0915(2) -0.0362(2) 0.0385(11) Uani 1 1 d . . .
S7 S 0.36401(16) 0.4984(2) -0.0664(2) 0.0442(12) Uani 1 1 d . . .
S8 S 0.37852(15) 0.6051(2) 0.2505(2) 0.0431(12) Uani 1 1 d . . .
S9 S 0.29769(16) 0.2163(2) 0.2950(3) 0.0502(13) Uani 1 1 d . . .
S10 S 0.41337(16) -0.1205(2) 0.1722(2) 0.0386(11) Uani 1 1 d . . .
O1 O 0.1366(4) 0.3628(5) 0.1952(5) 0.043(3) Uani 1 1 d . . .
O2 O 0.0951(4) 0.3447(6) 0.2883(6) 0.051(3) Uani 1 1 d . . .
O3 O 0.1607(4) 0.4178(5) 0.2931(6) 0.044(3) Uani 1 1 d . . .
O4 O 0.0107(4) 0.6319(5) 0.1867(5) 0.041(3) Uani 1 1 d . . .
H91 H 0.0126 0.6626 0.2144 0.049 Uiso 1 1 calc R . .
O5 O 0.1953(4) 0.7996(6) 0.3910(5) 0.053(3) Uani 1 1 d . . .
O6 O 0.2023(5) 0.8590(7) 0.2933(8) 0.073(4) Uani 1 1 d . . .
O7 O 0.2169(4) 0.7371(7) 0.3000(6) 0.059(4) Uani 1 1 d . . .
O8 O 0.0011(4) 0.7445(5) 0.2707(5) 0.042(3) Uani 1 1 d . . .
H92 H -0.0100 0.7232 0.3004 0.050 Uiso 1 1 calc R . .
O9 O 0.0869(4) 1.1330(6) 0.2448(5) 0.049(3) Uani 1 1 d . . .
O10 O 0.0494(4) 1.1673(5) 0.1478(5) 0.047(3) Uani 1 1 d . . .
O11 O 0.1169(4) 1.1024(6) 0.1473(6) 0.053(3) Uani 1 1 d . . .
O12 O -0.0091(4) 0.8444(5) 0.1645(6) 0.046(3) Uani 1 1 d . . .
H93 H -0.0051 0.8220 0.1980 0.055 Uiso 1 1 calc R . .
O13 O 0.1436(4) 0.9828(6) 0.0045(6) 0.050(3) Uani 1 1 d . . .
O14 O 0.1537(4) 0.9092(6) -0.0857(5) 0.046(3) Uani 1 1 d . . .
O15 O 0.1777(4) 0.8713(6) 0.0181(6) 0.050(3) Uani 1 1 d . . .
O16 O -0.0324(4) 0.7923(5) 0.0059(5) 0.032(3) Uani 1 1 d . . .
H94 H -0.0306 0.7495 0.0112 0.039 Uiso 1 1 calc R . .
O17 O 0.1748(5) 0.5385(6) -0.0542(8) 0.076(5) Uani 1 1 d . . .
O18 O 0.1215(5) 0.4742(8) -0.1129(6) 0.066(4) Uani 1 1 d . . .
O19 O 0.1439(5) 0.4381(6) -0.0086(8) 0.082(6) Uani 1 1 d . . .
O20 O -0.0121(4) 0.6591(5) 0.0405(5) 0.038(3) Uani 1 1 d . . .
H95 H -0.0092 0.6681 0.0790 0.045 Uiso 1 1 calc R . .
O21 O 0.3536(4) 0.0209(5) -0.0151(6) 0.049(3) Uani 1 1 d . . .
O22 O 0.3450(4) 0.0974(7) -0.1031(6) 0.060(4) Uani 1 1 d . . .
O23 O 0.3213(4) 0.1318(6) -0.0012(6) 0.053(3) Uani 1 1 d . . .
O24 O 0.5297(4) 0.2058(5) 0.0305(6) 0.047(3) Uani 1 1 d . . .
H96 H 0.5278 0.2488 0.0340 0.057 Uiso 1 1 calc R . .
O25 O 0.3248(5) 0.4572(9) -0.0577(9) 0.089(5) Uani 1 1 d . . .
O26 O 0.3733(4) 0.5046(7) -0.1307(6) 0.060(4) Uani 1 1 d . . .
O27 O 0.3615(6) 0.5612(7) -0.0342(9) 0.102(7) Uani 1 1 d . . .
O28 O 0.5150(4) 0.3413(5) 0.0523(5) 0.041(3) Uani 1 1 d . . .
H97 H 0.5150 0.3407 0.0916 0.049 Uiso 1 1 calc R . .
O29 O 0.3676(5) 0.6402(7) 0.1906(7) 0.067(4) Uani 1 1 d . . .
O30 O 0.4065(4) 0.6460(6) 0.2936(7) 0.058(4) Uani 1 1 d . . .
O31 O 0.3395(4) 0.5793(5) 0.2796(5) 0.040(3) Uani 1 1 d . . .
O32 O 0.4906(4) 0.3668(5) 0.1931(5) 0.039(3) Uani 1 1 d . . .
H98 H 0.4889 0.3356 0.2201 0.047 Uiso 1 1 calc R . .
O33 O 0.2782(4) 0.2816(7) 0.2731(9) 0.083(5) Uani 1 1 d . . .
O34 O 0.2920(5) 0.2042(8) 0.3587(7) 0.076(5) Uani 1 1 d . . .
O35 O 0.2848(4) 0.1577(6) 0.2565(6) 0.058(4) Uani 1 1 d . . .
O36 O 0.4916(4) 0.2472(5) 0.2763(5) 0.040(3) Uani 1 1 d . . .
H99 H 0.5006 0.2177 0.2511 0.048 Uiso 1 1 calc R . .
O37 O 0.3686(5) -0.1026(6) 0.1487(7) 0.066(4) Uani 1 1 d . . .
O38 O 0.4132(4) -0.1501(6) 0.2341(5) 0.050(3) Uani 1 1 d . . .
O39 O 0.4365(4) -0.1618(6) 0.1278(6) 0.055(4) Uani 1 1 d . . .
O40 O 0.5050(4) 0.1476(5) 0.1890(5) 0.039(3) Uani 1 1 d . . .
H100 H 0.5329 0.1439 0.1924 0.047 Uiso 1 1 calc R . .
O41 O 0.2457(5) 0.4243(6) 0.2058(7) 0.065(4) Uani 1 1 d . . .
O42 O 0.1001(6) 0.8660(11) 0.1393(7) 0.112(8) Uani 1 1 d . . .
O43 O 0.3889(5) 0.1207(7) 0.1420(6) 0.063(4) Uani 1 1 d . . .
O44 O 0.2683(5) 0.5737(8) 0.0599(8) 0.086(5) Uani 1 1 d . . .
O45 O 0.1144(4) 0.2758(5) 0.4021(5) 0.040(3) Uani 1 1 d . . .
O46 O 0.1905(4) 0.1879(5) 0.4055(6) 0.045(3) Uani 1 1 d . . .
O47 O 0.2106(4) 0.3223(6) 0.3597(6) 0.050(3) Uani 1 1 d . . .
O48 O 0.1492(4) 0.4089(6) 0.4215(6) 0.053(3) Uani 1 1 d . . .
O49 O 0.1203(4) 0.3415(5) 0.5259(5) 0.043(3) Uani 1 1 d . . .
O50 O 0.1535(4) 0.1996(6) 0.5202(6) 0.050(3) Uani 1 1 d . . .
O51 O 0.2618(4) 0.2596(6) 0.4687(5) 0.049(3) Uani 1 1 d . . .
O52 O 0.2300(4) 0.4021(6) 0.4868(6) 0.051(3) Uani 1 1 d . . .
O53 O 0.2087(4) 0.3091(6) 0.5751(6) 0.048(3) Uani 1 1 d . . .
O54 O 0.2876(6) 0.6643(9) 0.3585(8) 0.087(5) Uiso 1 1 d . . .
O55 O 0.3559(6) 0.5908(10) 0.4050(9) 0.027(5) Uiso 0.50 1 d P . .
O56 O 0.3817(4) 0.7268(6) 0.3921(6) 0.051(3) Uiso 1 1 d . . .
O57 O 0.3029(5) 0.8023(8) 0.3965(8) 0.084(5) Uiso 1 1 d . . .
O58 O 0.2431(6) 0.7105(8) 0.4657(8) 0.085(5) Uiso 1 1 d . . .
O59 O 0.2954(5) 0.5850(8) 0.4924(7) 0.072(4) Uiso 1 1 d . . .
O60 O 0.3900(4) 0.6538(6) 0.5083(6) 0.052(3) Uiso 1 1 d . . .
O61 O 0.3632(5) 0.8020(7) 0.5036(7) 0.065(4) Uiso 1 1 d . . .
O62 O 0.2769(13) 0.805(2) 0.5243(19) 0.109(12) Uiso 0.50 1 d P . .
O63 O 0.3148(4) 0.6968(6) 0.5708(6) 0.046(3) Uiso 1 1 d . . .
O64 O 0.3298(7) -0.2061(10) 0.2648(10) 0.034(5) Uiso 0.50 1 d P . .
O65 O 0.2948(13) -0.271(2) 0.1696(19) 0.100(11) Uiso 0.50 1 d P . .
O66 O 0.3415(13) 0.028(2) 0.118(2) 0.043(10) Uiso 0.30 1 d P A 1
O67 O 0.3319(7) 0.0280(10) 0.1567(10) 0.059(5) Uiso 0.70 1 d P B 2
O68 O 0.2339(3) 0.0760(5) 0.2719(5) 0.028(2) Uiso 1 1 d . . .
O69 O 0.1764(4) 0.1677(6) 0.2783(6) 0.054(3) Uiso 1 1 d . . .
O70 O 0.5828(4) 0.3577(6) 0.1361(6) 0.047(3) Uiso 1 1 d . . .
O71 O 0.2039(4) 0.2659(6) 0.1878(6) 0.051(3) Uiso 1 1 d . . .
O72 O 0.0876(4) 0.2941(6) 0.1042(6) 0.049(3) Uiso 1 1 d . . .
O73 O 0.2424(5) 0.4282(7) -0.1082(7) 0.070(4) Uiso 1 1 d . . .
O74 O 0.2975(6) 0.5008(10) -0.2220(9) 0.026(5) Uiso 0.50 1 d P . .
O75 O 0.2284(9) 0.5270(13) -0.1400(12) 0.056(7) Uiso 0.50 1 d P . .
O76 O 0.2713(5) 0.4370(7) 0.3180(7) 0.071(4) Uiso 1 1 d . . .
O77 O 0.2249(7) 0.4269(10) 0.6501(9) 0.029(5) Uiso 0.50 1 d P . .
O78 O 0.2457(6) 0.5587(8) 0.5942(8) 0.015(4) Uiso 0.50 1 d P . .
O79 O 0.4207(4) 0.8015(6) 0.6057(6) 0.050(3) Uiso 1 1 d . . .
O80 O -0.0766(4) 0.6498(5) 0.1234(5) 0.038(3) Uiso 1 1 d . . .
O81 O 0.2670(6) 0.8821(9) 0.2116(9) 0.024(5) Uiso 0.50 1 d P . .
O82 O 0.2341(5) 0.9799(7) -0.0976(7) 0.065(4) Uiso 1 1 d . . .
O83 O 0.1510(7) 0.9642(11) 0.1624(10) 0.035(5) Uiso 0.50 1 d P . .
O84 O 0.1745(7) 0.9981(10) 0.2837(10) 0.032(5) Uiso 0.50 1 d P . .
O85 O 0.2597(8) 0.9100(12) 0.4275(11) 0.048(6) Uiso 0.50 1 d P . .
O86 O 0.1895(10) 0.8332(15) 0.5159(15) 0.074(8) Uiso 0.50 1 d P . .
O87 O 0.2892(7) 0.8111(11) 0.6330(11) 0.037(5) Uiso 0.50 1 d P . .
N1 N 0.2236(6) 0.4858(9) 0.1910(8) 0.059(2) Uani 1 1 d . . .
N2 N 0.1221(6) 0.8051(11) 0.1409(7) 0.066(2) Uani 1 1 d . . .
N3 N 0.3703(6) 0.1823(8) 0.1301(7) 0.054(4) Uani 1 1 d . . .
N4 N 0.2845(6) 0.5119(9) 0.0709(8) 0.060(5) Uani 1 1 d . . .
C1 C 0.0372(5) 0.5221(7) 0.1632(7) 0.0310(15) Uani 1 1 d . . .
C2 C 0.0639(5) 0.4658(8) 0.1776(7) 0.0310(15) Uani 1 1 d . . .
H2 H 0.0647 0.4281 0.1493 0.037 Uiso 1 1 calc R . .
C3 C 0.0900(5) 0.4645(7) 0.2344(7) 0.0310(15) Uani 1 1 d . . .
C4 C 0.0880(5) 0.5192(7) 0.2769(7) 0.0310(15) Uani 1 1 d . . .
H4 H 0.1061 0.5180 0.3148 0.037 Uiso 1 1 calc R . .
C5 C 0.0606(5) 0.5744(7) 0.2650(7) 0.0310(15) Uani 1 1 d . . .
C6 C 0.0374(5) 0.5766(7) 0.2052(7) 0.0310(15) Uani 1 1 d . . .
C7 C 0.0562(6) 0.6306(7) 0.3129(8) 0.035(4) Uani 1 1 d . . .
H7A H 0.0707 0.6139 0.3528 0.043 Uiso 1 1 calc R . .
H7B H 0.0241 0.6357 0.3201 0.043 Uiso 1 1 calc R . .
C8 C 0.0744(6) 0.7020(7) 0.3011(7) 0.033(4) Uani 1 1 d . . .
C9 C 0.1190(6) 0.7138(8) 0.3069(7) 0.035(4) Uani 1 1 d . . .
H9 H 0.1388 0.6760 0.3130 0.042 Uiso 1 1 calc R . .
C10 C 0.1362(6) 0.7806(8) 0.3039(8) 0.043(5) Uani 1 1 d . . .
C11 C 0.1062(7) 0.8336(9) 0.2935(8) 0.043(5) Uani 1 1 d . . .
H11 H 0.1172 0.8794 0.2928 0.052 Uiso 1 1 calc R . .
C12 C 0.0610(6) 0.8233(8) 0.2841(7) 0.032(4) Uani 1 1 d . . .
C13 C 0.0458(5) 0.7563(8) 0.2852(7) 0.030(4) Uani 1 1 d . . .
C14 C 0.0288(6) 0.8839(9) 0.2865(8) 0.044(5) Uani 1 1 d . . .
H14A H 0.0371 0.9122 0.3239 0.053 Uiso 1 1 calc R . .
H14B H -0.0017 0.8660 0.2915 0.053 Uiso 1 1 calc R . .
C15 C 0.0284(6) 0.9304(8) 0.2277(7) 0.035(4) Uani 1 1 d . . .
C16 C 0.0492(6) 0.9950(8) 0.2306(8) 0.039(4) Uani 1 1 d . . .
H16 H 0.0648 1.0088 0.2683 0.047 Uiso 1 1 calc R . .
C17 C 0.0476(6) 1.0381(7) 0.1807(7) 0.030(4) Uani 1 1 d . . .
C18 C 0.0245(6) 1.0173(7) 0.1244(8) 0.035(4) Uani 1 1 d . . .
H18 H 0.0226 1.0478 0.0896 0.043 Uiso 1 1 calc R . .
C19 C 0.0045(6) 0.9525(8) 0.1194(8) 0.039(4) Uani 1 1 d . . .
C20 C 0.0082(6) 0.9099(8) 0.1727(8) 0.038(4) Uani 1 1 d . . .
C21 C -0.0152(5) 0.9262(8) 0.0577(7) 0.034(4) Uani 1 1 d . . .
H21B H -0.0252 0.9657 0.0312 0.041 Uiso 1 1 calc R . .
H21A H -0.0416 0.8975 0.0653 0.041 Uiso 1 1 calc R . .
C22 C 0.0185(5) 0.8837(7) 0.0230(7) 0.029(4) Uani 1 1 d . . .
C23 C 0.0602(6) 0.9117(8) 0.0168(7) 0.037(4) Uani 1 1 d . . .
H23 H 0.0665 0.9572 0.0311 0.045 Uiso 1 1 calc R . .
C24 C 0.0931(6) 0.8734(8) -0.0104(8) 0.034(4) Uani 1 1 d . . .
C25 C 0.0836(5) 0.8084(8) -0.0356(9) 0.041(5) Uani 1 1 d . . .
H25 H 0.1063 0.7851 -0.0567 0.050 Uiso 1 1 calc R . .
C26 C 0.0435(6) 0.7769(8) -0.0315(11) 0.052(6) Uani 1 1 d . . .
C27 C 0.0100(5) 0.8194(8) 0.0031(7) 0.031(4) Uani 1 1 d . . .
C28 C 0.0325(6) 0.7115(7) -0.0605(7) 0.031(4) Uani 1 1 d . . .
H28A H 0.0462 0.7104 -0.1017 0.037 Uiso 1 1 calc R . .
H28B H -0.0002 0.7101 -0.0689 0.037 Uiso 1 1 calc R . .
C29 C 0.0459(5) 0.6462(7) -0.0260(7) 0.030(4) Uani 1 1 d . . .
C30 C 0.0819(6) 0.6088(8) -0.0482(7) 0.035(4) Uani 1 1 d . . .
H30 H 0.0982 0.6265 -0.0816 0.042 Uiso 1 1 calc R . .
C31 C 0.0936(6) 0.5447(7) -0.0208(8) 0.032(4) Uani 1 1 d . . .
C32 C 0.0689(6) 0.5190(7) 0.0250(7) 0.034(4) Uani 1 1 d . . .
H32 H 0.0758 0.4746 0.0413 0.041 Uiso 1 1 calc R . .
C33 C 0.0333(5) 0.5560(7) 0.0493(8) 0.033(4) Uani 1 1 d . . .
C34 C 0.0228(5) 0.6201(8) 0.0235(7) 0.030(4) Uani 1 1 d . . .
C35 C 0.0085(6) 0.5232(7) 0.1023(7) 0.029(4) Uani 1 1 d . . .
H35A H -0.0191 0.5495 0.1087 0.034 Uiso 1 1 calc R . .
H35B H 0.0000 0.4756 0.0905 0.034 Uiso 1 1 calc R . .
C36 C 0.4792(6) 0.1144(8) 0.0338(7) 0.0315(15) Uani 1 1 d . . .
C37 C 0.4359(5) 0.0867(8) 0.0166(7) 0.0315(15) Uani 1 1 d . . .
H37 H 0.4282 0.0414 0.0289 0.038 Uiso 1 1 calc R . .
C38 C 0.4054(6) 0.1269(8) -0.0184(7) 0.0315(15) Uani 1 1 d . . .
C39 C 0.4161(6) 0.1925(8) -0.0376(7) 0.0315(15) Uani 1 1 d . . .
H39 H 0.3948 0.2199 -0.0606 0.038 Uiso 1 1 calc R . .
C40 C 0.4596(6) 0.2182(8) -0.0223(7) 0.0315(15) Uani 1 1 d . . .
C41 C 0.4883(6) 0.1790(8) 0.0143(7) 0.0315(15) Uani 1 1 d . . .
C42 C 0.4712(6) 0.2861(7) -0.0555(8) 0.034(4) Uani 1 1 d . . .
H42B H 0.5040 0.2884 -0.0586 0.041 Uiso 1 1 calc R . .
H42A H 0.4577 0.2850 -0.0988 0.041 Uiso 1 1 calc R . .
C43 C 0.4558(6) 0.3510(7) -0.0234(8) 0.035(4) Uani 1 1 d . . .
C44 C 0.4195(6) 0.3885(8) -0.0528(8) 0.038(4) Uani 1 1 d . . .
H44 H 0.4031 0.3706 -0.0884 0.045 Uiso 1 1 calc R . .
C45 C 0.4087(6) 0.4523(8) -0.0272(7) 0.032(4) Uani 1 1 d . . .
C46 C 0.4320(6) 0.4785(8) 0.0204(7) 0.036(4) Uani 1 1 d . . .
H46 H 0.4244 0.5234 0.0342 0.043 Uiso 1 1 calc R . .
C47 C 0.4676(5) 0.4440(8) 0.0526(7) 0.034(4) Uani 1 1 d . . .
C48 C 0.4797(6) 0.3786(8) 0.0289(8) 0.036(4) Uani 1 1 d . . .
C49 C 0.4914(6) 0.4756(9) 0.1081(7) 0.036(4) Uani 1 1 d . . .
H49A H 0.4998 0.5233 0.0975 0.044 Uiso 1 1 calc R . .
H49B H 0.5192 0.4496 0.1178 0.044 Uiso 1 1 calc R . .
C50 C 0.4638(5) 0.4774(8) 0.1676(8) 0.033(4) Uani 1 1 d . . .
C51 C 0.4374(5) 0.5330(7) 0.1801(8) 0.031(4) Uani 1 1 d . . .
H51 H 0.4375 0.5723 0.1535 0.037 Uiso 1 1 calc R . .
C52 C 0.4109(5) 0.5324(7) 0.2304(9) 0.037(4) Uani 1 1 d . . .
C53 C 0.4137(5) 0.4765(7) 0.2733(8) 0.033(4) Uani 1 1 d . . .
H53 H 0.3972 0.4780 0.3102 0.040 Uiso 1 1 calc R . .
C54 C 0.4396(6) 0.4209(7) 0.2622(8) 0.033(4) Uani 1 1 d . . .
C55 C 0.4637(5) 0.4218(7) 0.2088(8) 0.034(4) Uani 1 1 d . . .
C56 C 0.4451(6) 0.3642(8) 0.3107(8) 0.039(4) Uani 1 1 d . . .
H56A H 0.4334 0.3808 0.3505 0.047 Uiso 1 1 calc R . .
H56B H 0.4774 0.3551 0.3185 0.047 Uiso 1 1 calc R . .
C57 C 0.4218(5) 0.2964(7) 0.2924(8) 0.031(4) Uani 1 1 d . . .
C58 C 0.3762(6) 0.2896(8) 0.2960(8) 0.037(4) Uani 1 1 d . . .
H58 H 0.3586 0.3294 0.3022 0.045 Uiso 1 1 calc R . .
C59 C 0.3557(5) 0.2257(8) 0.2906(7) 0.032(4) Uani 1 1 d . . .
C60 C 0.3830(6) 0.1662(8) 0.2866(7) 0.035(4) Uani 1 1 d . . .
H60 H 0.3696 0.1218 0.2854 0.042 Uiso 1 1 calc R . .
C61 C 0.4286(6) 0.1722(7) 0.2845(8) 0.033(4) Uani 1 1 d . . .
C62 C 0.4469(6) 0.2374(8) 0.2839(8) 0.035(4) Uani 1 1 d . . .
C63 C 0.4564(6) 0.1078(7) 0.2909(7) 0.034(4) Uani 1 1 d . . .
H63B H 0.4869 0.1216 0.3058 0.041 Uiso 1 1 calc R . .
H63A H 0.4441 0.0794 0.3245 0.041 Uiso 1 1 calc R . .
C64 C 0.4607(6) 0.0625(8) 0.2349(7) 0.031(4) Uani 1 1 d . . .
C65 C 0.4395(5) -0.0004(7) 0.2309(8) 0.033(4) Uani 1 1 d . . .
H65 H 0.4219 -0.0153 0.2642 0.040 Uiso 1 1 calc R . .
C66 C 0.4436(5) -0.0426(8) 0.1782(7) 0.030(4) Uani 1 1 d . . .
C67 C 0.4688(6) -0.0207(8) 0.1310(7) 0.034(4) Uani 1 1 d . . .
H67 H 0.4723 -0.0502 0.0961 0.041 Uiso 1 1 calc R . .
C68 C 0.4898(5) 0.0436(8) 0.1319(8) 0.034(4) Uani 1 1 d . . .
C69 C 0.4860(5) 0.0831(7) 0.1852(8) 0.034(4) Uani 1 1 d . . .
C70 C 0.5117(6) 0.0704(8) 0.0756(7) 0.032(4) Uani 1 1 d . . .
H70A H 0.5226 0.0313 0.0509 0.038 Uiso 1 1 calc R . .
H70B H 0.5378 0.0988 0.0894 0.038 Uiso 1 1 calc R . .
C71 C 0.2410(7) 0.5455(11) 0.2211(10) 0.059(2) Uani 1 1 d . . .
H71 H 0.2664 0.5439 0.2494 0.071 Uiso 1 1 calc R . .
C72 C 0.2194(7) 0.6047(11) 0.2075(9) 0.059(2) Uani 1 1 d . . .
H72 H 0.2291 0.6452 0.2291 0.071 Uiso 1 1 calc R . .
C73 C 0.1833(7) 0.6102(11) 0.1631(10) 0.059(2) Uani 1 1 d . . .
C74 C 0.1687(7) 0.5511(11) 0.1353(10) 0.059(2) Uani 1 1 d . . .
H74 H 0.1438 0.5526 0.1060 0.071 Uiso 1 1 calc R . .
C75 C 0.1895(7) 0.4878(11) 0.1489(9) 0.059(2) Uani 1 1 d . . .
H75 H 0.1794 0.4470 0.1283 0.071 Uiso 1 1 calc R . .
C76 C 0.0969(8) 0.7495(13) 0.1355(9) 0.066(2) Uani 1 1 d . . .
H76 H 0.0654 0.7539 0.1301 0.079 Uiso 1 1 calc R . .
C77 C 0.1162(7) 0.6848(13) 0.1377(9) 0.066(2) Uani 1 1 d . . .
H77 H 0.0983 0.6447 0.1317 0.079 Uiso 1 1 calc R . .
C78 C 0.1618(7) 0.6792(13) 0.1488(9) 0.066(2) Uani 1 1 d . . .
C79 C 0.1882(8) 0.7384(13) 0.1543(9) 0.066(2) Uani 1 1 d . . .
H79 H 0.2196 0.7357 0.1612 0.079 Uiso 1 1 calc R . .
C80 C 0.1662(7) 0.8022(13) 0.1493(9) 0.066(2) Uani 1 1 d . . .
H80 H 0.1830 0.8436 0.1518 0.079 Uiso 1 1 calc R . .
C81 C 0.3991(7) 0.2352(10) 0.1232(9) 0.049(5) Uani 1 1 d . . .
H81 H 0.4304 0.2272 0.1263 0.059 Uiso 1 1 calc R . .
C82 C 0.3832(7) 0.2995(11) 0.1120(8) 0.049(5) Uani 1 1 d . . .
H82 H 0.4037 0.3363 0.1076 0.059 Uiso 1 1 calc R . .
C83 C 0.3376(6) 0.3131(9) 0.1068(9) 0.044(5) Uani 1 1 d . . .
C84 C 0.3097(6) 0.2578(9) 0.1148(10) 0.054(6) Uani 1 1 d . . .
H84 H 0.2783 0.2648 0.1118 0.065 Uiso 1 1 calc R . .
C85 C 0.3260(6) 0.1926(10) 0.1270(9) 0.049(5) Uani 1 1 d . . .
H85 H 0.3062 0.1554 0.1331 0.058 Uiso 1 1 calc R . .
C86 C 0.2605(8) 0.4536(11) 0.0478(8) 0.058(6) Uani 1 1 d . . .
H86 H 0.2328 0.4585 0.0246 0.069 Uiso 1 1 calc R . .
C87 C 0.2785(6) 0.3904(10) 0.0601(9) 0.052(5) Uani 1 1 d . . .
H87 H 0.2629 0.3507 0.0450 0.063 Uiso 1 1 calc R . .
C88 C 0.3196(7) 0.3819(10) 0.0945(9) 0.050(5) Uani 1 1 d . . .
C89 C 0.3412(7) 0.4413(10) 0.1152(9) 0.054(5) Uani 1 1 d . . .
H89 H 0.3693 0.4377 0.1373 0.065 Uiso 1 1 calc R . .
C90 C 0.3233(7) 0.5040(11) 0.1045(10) 0.059(6) Uani 1 1 d . . .
H90 H 0.3383 0.5435 0.1211 0.071 Uiso 1 1 calc R . .

loop_
_atom_site_aniso_label
_atom_site_aniso_U_11
_atom_site_aniso_U_22
_atom_site_aniso_U_33
_atom_site_aniso_U_23
_atom_site_aniso_U_13
_atom_site_aniso_U_12
Eu1 0.0450(6) 0.0254(5) 0.0352(6) 0.0013(4) -0.0009(4) -0.0009(4)
Eu2 0.0580(7) 0.0885(9) 0.0561(8) 0.0296(6) -0.0152(6) -0.0271(6)
S1 0.047(3) 0.028(2) 0.040(3) 0.0059(19) -0.005(2) 0.006(2)
S2 0.055(3) 0.036(3) 0.052(3) 0.001(2) 0.001(2) 0.005(2)
S3 0.054(3) 0.034(2) 0.034(3) 0.0019(19) 0.000(2) -0.005(2)
S4 0.045(3) 0.034(2) 0.038(3) 0.0001(19) -0.003(2) -0.008(2)
S5 0.050(3) 0.028(2) 0.044(3) -0.0039(19) 0.006(2) 0.002(2)
S6 0.044(3) 0.033(2) 0.038(3) 0.0003(19) -0.003(2) -0.005(2)
S7 0.052(3) 0.040(3) 0.040(3) 0.003(2) -0.003(2) 0.003(2)
S8 0.044(3) 0.028(2) 0.057(3) 0.002(2) -0.004(2) 0.005(2)
S9 0.047(3) 0.040(3) 0.064(4) -0.010(2) 0.006(2) -0.001(2)
S10 0.053(3) 0.028(2) 0.034(3) -0.0015(19) -0.005(2) -0.003(2)
O1 0.056(8) 0.031(6) 0.040(8) 0.002(5) 0.001(6) 0.009(5)
O2 0.060(8) 0.041(7) 0.052(9) 0.028(6) -0.004(7) 0.003(6)
O3 0.052(8) 0.030(6) 0.049(8) 0.005(5) -0.009(6) 0.008(5)
O4 0.064(8) 0.021(6) 0.037(7) -0.004(5) -0.008(6) 0.008(5)
O5 0.067(9) 0.063(8) 0.026(8) -0.012(6) -0.014(6) 0.014(7)
O6 0.068(10) 0.057(9) 0.095(12) 0.025(8) 0.013(9) -0.003(7)
O7 0.054(8) 0.075(9) 0.047(9) -0.023(7) 0.004(7) 0.011(7)
O8 0.058(8) 0.034(6) 0.033(7) 0.006(5) -0.009(6) 0.014(6)
O9 0.062(8) 0.052(8) 0.031(8) -0.010(6) -0.004(6) -0.022(6)
O10 0.072(9) 0.027(6) 0.039(8) 0.006(5) -0.009(6) -0.009(6)
O11 0.069(9) 0.044(7) 0.047(8) 0.009(6) 0.005(7) -0.016(6)
O12 0.059(8) 0.025(6) 0.052(8) 0.015(5) -0.013(6) 0.000(6)
O13 0.060(8) 0.031(7) 0.058(9) -0.008(6) 0.002(7) -0.003(6)
O14 0.054(8) 0.048(7) 0.035(8) 0.001(6) 0.000(6) -0.015(6)
O15 0.040(7) 0.054(8) 0.054(9) -0.001(6) -0.009(6) 0.002(6)
O16 0.045(7) 0.017(5) 0.035(7) 0.008(5) -0.005(5) 0.001(5)
O17 0.052(9) 0.032(7) 0.147(16) -0.014(8) 0.020(9) -0.007(6)
O18 0.060(9) 0.096(11) 0.042(9) -0.026(8) 0.000(7) 0.018(8)
O19 0.106(12) 0.038(8) 0.108(13) 0.035(8) 0.070(11) 0.038(8)
O20 0.056(8) 0.032(6) 0.025(7) 0.007(5) 0.003(6) 0.001(6)
O21 0.054(8) 0.028(6) 0.062(9) 0.006(6) -0.009(6) -0.005(6)
O22 0.057(9) 0.090(10) 0.031(8) 0.013(7) -0.010(6) -0.019(7)
O23 0.038(7) 0.055(8) 0.065(9) -0.005(7) 0.001(6) 0.012(6)
O24 0.039(7) 0.023(6) 0.079(10) -0.001(6) -0.007(6) -0.006(5)
O25 0.044(9) 0.089(12) 0.136(16) 0.032(11) 0.013(9) -0.006(8)
O26 0.063(9) 0.083(10) 0.034(8) 0.022(7) 0.000(7) 0.016(7)
O27 0.135(16) 0.049(9) 0.115(15) -0.031(9) -0.078(12) 0.041(10)
O28 0.058(8) 0.032(6) 0.031(7) -0.002(5) -0.009(6) 0.006(6)
O29 0.069(10) 0.048(8) 0.086(11) 0.039(7) 0.018(8) 0.022(7)
O30 0.046(8) 0.039(7) 0.089(11) -0.021(7) -0.014(7) 0.008(6)
O31 0.040(7) 0.036(6) 0.043(8) -0.010(5) -0.006(6) 0.006(5)
O32 0.053(8) 0.027(6) 0.037(7) -0.004(5) 0.012(6) 0.002(5)
O33 0.042(8) 0.039(8) 0.168(18) 0.010(9) -0.002(9) 0.012(6)
O34 0.090(11) 0.098(12) 0.044(9) -0.016(8) 0.030(8) -0.016(9)
O35 0.051(8) 0.053(8) 0.068(10) -0.022(7) -0.003(7) -0.002(6)
O36 0.051(8) 0.032(6) 0.036(7) -0.009(5) -0.002(6) 0.001(5)
O37 0.075(10) 0.044(8) 0.074(11) 0.006(7) -0.032(8) -0.006(7)
O38 0.068(9) 0.057(8) 0.024(7) 0.002(6) -0.003(6) -0.020(7)
O39 0.073(9) 0.030(7) 0.063(9) -0.011(6) 0.022(7) -0.008(6)
O40 0.040(7) 0.025(6) 0.051(8) -0.005(5) 0.001(6) 0.001(5)
O41 0.087(11) 0.040(8) 0.069(10) -0.016(7) 0.005(8) 0.001(7)
O42 0.115(14) 0.174(18) 0.047(10) 0.023(10) 0.015(9) 0.125(14)
O43 0.073(10) 0.060(9) 0.054(9) 0.008(7) -0.004(7) 0.031(8)
O44 0.075(11) 0.074(11) 0.110(14) 0.026(10) 0.007(10) 0.034(9)
O45 0.054(8) 0.034(6) 0.032(7) -0.005(5) -0.005(6) -0.003(5)
O46 0.048(7) 0.030(6) 0.056(8) -0.015(6) -0.005(6) 0.002(5)
O47 0.056(8) 0.060(8) 0.034(7) 0.015(6) 0.008(6) 0.004(6)
O48 0.071(9) 0.025(6) 0.063(9) 0.001(6) 0.012(7) -0.001(6)
O49 0.057(8) 0.032(6) 0.042(8) -0.007(5) 0.011(6) -0.003(6)
O50 0.077(9) 0.027(6) 0.046(8) -0.003(5) 0.015(7) 0.000(6)
O51 0.056(8) 0.060(8) 0.029(7) -0.003(6) 0.000(6) 0.003(6)
O52 0.048(8) 0.032(7) 0.069(9) -0.004(6) -0.013(7) -0.001(6)
O53 0.068(9) 0.032(6) 0.046(8) 0.008(5) 0.013(6) 0.007(6)
N1 0.057(5) 0.074(6) 0.045(5) -0.002(4) -0.001(4) -0.017(4)
N2 0.061(6) 0.109(8) 0.027(4) 0.003(5) -0.002(4) 0.014(5)
N3 0.069(13) 0.058(11) 0.036(10) 0.000(8) 0.012(8) 0.005(10)
N4 0.060(12) 0.074(13) 0.047(11) 0.022(9) 0.009(9) 0.014(10)
C1 0.045(4) 0.023(3) 0.025(3) 0.004(3) -0.002(3) 0.000(3)
C2 0.045(4) 0.023(3) 0.025(3) 0.004(3) -0.002(3) 0.000(3)
C3 0.045(4) 0.023(3) 0.025(3) 0.004(3) -0.002(3) 0.000(3)
C4 0.045(4) 0.023(3) 0.025(3) 0.004(3) -0.002(3) 0.000(3)
C5 0.045(4) 0.023(3) 0.025(3) 0.004(3) -0.002(3) 0.000(3)
C6 0.045(4) 0.023(3) 0.025(3) 0.004(3) -0.002(3) 0.000(3)
C7 0.049(11) 0.023(8) 0.034(10) 0.005(7) 0.000(8) 0.001(8)
C8 0.069(13) 0.016(8) 0.012(9) -0.003(6) -0.007(8) 0.012(8)
C9 0.052(12) 0.027(9) 0.026(10) 0.002(7) -0.001(8) 0.010(8)
C10 0.065(13) 0.028(10) 0.036(11) 0.015(8) 0.006(9) 0.006(9)
C11 0.067(14) 0.030(10) 0.033(11) 0.002(8) 0.013(9) 0.003(9)
C12 0.054(12) 0.028(9) 0.015(9) 0.006(7) -0.001(8) 0.015(8)
C13 0.038(10) 0.040(10) 0.011(9) 0.002(7) -0.008(7) 0.005(8)
C14 0.063(13) 0.043(10) 0.024(10) 0.011(8) 0.001(9) 0.018(9)
C15 0.051(11) 0.035(10) 0.018(10) 0.003(7) -0.002(8) 0.017(8)
C16 0.058(12) 0.029(10) 0.030(11) -0.010(8) 0.000(9) 0.005(8)
C17 0.049(11) 0.022(8) 0.018(9) -0.003(7) -0.012(8) 0.004(7)
C18 0.057(11) 0.007(8) 0.042(11) 0.014(7) 0.000(9) 0.006(7)
C19 0.050(11) 0.028(9) 0.039(11) 0.001(8) -0.007(9) 0.010(8)
C20 0.051(11) 0.025(9) 0.038(12) 0.017(8) 0.012(9) 0.006(8)
C21 0.039(10) 0.033(9) 0.029(10) -0.006(7) -0.016(8) 0.015(8)
C22 0.033(10) 0.023(9) 0.030(10) 0.017(7) -0.012(7) 0.004(7)
C23 0.058(12) 0.031(9) 0.022(10) 0.006(7) -0.007(8) -0.008(9)
C24 0.045(11) 0.029(9) 0.029(10) -0.002(7) 0.005(8) -0.001(8)
C25 0.027(10) 0.035(10) 0.064(13) 0.021(9) 0.008(9) -0.005(8)
C26 0.027(10) 0.027(9) 0.101(17) -0.021(10) -0.018(10) 0.000(8)
C27 0.042(11) 0.030(9) 0.020(9) 0.013(7) 0.007(7) -0.009(8)
C28 0.047(10) 0.017(8) 0.028(10) -0.001(7) 0.000(8) -0.004(7)
C29 0.047(10) 0.010(7) 0.034(10) 0.003(7) 0.003(8) -0.002(7)
C30 0.047(11) 0.038(10) 0.018(9) -0.010(7) -0.004(8) -0.009(8)
C31 0.048(11) 0.017(8) 0.032(10) 0.001(7) 0.005(8) -0.006(7)
C32 0.059(12) 0.016(8) 0.026(10) 0.002(7) -0.010(8) 0.003(8)
C33 0.042(10) 0.017(8) 0.038(11) -0.008(7) -0.003(8) -0.002(7)
C34 0.035(10) 0.035(9) 0.020(9) -0.008(7) -0.005(7) 0.002(8)
C35 0.055(11) 0.019(8) 0.013(8) 0.003(6) 0.010(7) 0.004(7)
C36 0.048(4) 0.026(3) 0.021(4) -0.006(3) 0.000(3) 0.002(3)
C37 0.048(4) 0.026(3) 0.021(4) -0.006(3) 0.000(3) 0.002(3)
C38 0.048(4) 0.026(3) 0.021(4) -0.006(3) 0.000(3) 0.002(3)
C39 0.048(4) 0.026(3) 0.021(4) -0.006(3) 0.000(3) 0.002(3)
C40 0.048(4) 0.026(3) 0.021(4) -0.006(3) 0.000(3) 0.002(3)
C41 0.048(4) 0.026(3) 0.021(4) -0.006(3) 0.000(3) 0.002(3)
C42 0.059(11) 0.018(8) 0.026(10) -0.008(7) 0.001(8) -0.012(7)
C43 0.065(12) 0.007(7) 0.033(10) 0.001(7) -0.004(9) -0.010(8)
C44 0.049(11) 0.034(10) 0.030(10) 0.009(8) -0.002(8) -0.007(8)
C45 0.047(11) 0.030(9) 0.019(9) -0.008(7) -0.011(8) -0.014(8)
C46 0.060(12) 0.022(8) 0.027(10) 0.006(7) 0.022(9) -0.003(8)
C47 0.036(10) 0.045(10) 0.022(10) 0.001(8) -0.007(8) -0.004(8)
C48 0.048(11) 0.024(9) 0.036(11) -0.004(8) 0.000(9) 0.005(8)
C49 0.047(11) 0.044(10) 0.017(9) -0.010(7) -0.008(8) -0.002(8)
C50 0.042(10) 0.023(9) 0.034(10) 0.007(7) -0.001(8) -0.005(7)
C51 0.043(10) 0.014(8) 0.036(10) 0.007(7) 0.001(8) -0.004(7)
C52 0.035(10) 0.018(8) 0.057(13) -0.004(8) 0.000(9) 0.004(7)
C53 0.036(10) 0.013(8) 0.051(12) -0.010(7) 0.000(8) -0.002(7)
C54 0.049(11) 0.018(8) 0.033(10) 0.004(7) -0.002(8) 0.000(7)
C55 0.036(10) 0.021(9) 0.043(11) -0.003(7) -0.005(8) 0.002(7)
C56 0.044(11) 0.024(9) 0.049(12) -0.001(8) -0.002(9) 0.002(8)
C57 0.042(11) 0.016(8) 0.033(10) -0.005(7) -0.011(8) 0.003(7)
C58 0.047(12) 0.021(9) 0.044(11) 0.008(7) 0.007(8) 0.000(8)
C59 0.032(10) 0.037(10) 0.027(10) 0.004(7) -0.005(7) 0.002(8)
C60 0.051(12) 0.028(9) 0.026(10) 0.000(7) 0.005(8) 0.002(8)
C61 0.051(12) 0.016(8) 0.031(10) -0.003(7) -0.008(8) 0.004(7)
C62 0.040(11) 0.034(10) 0.030(10) 0.000(7) -0.004(8) 0.000(8)
C63 0.055(11) 0.017(8) 0.031(10) 0.003(7) 0.002(8) 0.001(7)
C64 0.054(11) 0.026(9) 0.013(9) 0.003(7) -0.010(8) 0.014(8)
C65 0.043(10) 0.008(8) 0.049(12) 0.005(7) -0.004(8) -0.001(7)
C66 0.042(10) 0.026(9) 0.023(10) 0.001(7) -0.001(8) -0.003(7)
C67 0.052(11) 0.030(9) 0.019(9) -0.009(7) -0.012(8) 0.016(8)
C68 0.032(10) 0.031(9) 0.038(11) -0.002(8) -0.008(8) 0.003(7)
C69 0.034(10) 0.021(9) 0.044(12) 0.000(8) -0.010(8) 0.004(7)
C70 0.050(11) 0.026(8) 0.020(9) 0.007(7) -0.005(8) 0.009(7)
C71 0.057(5) 0.074(6) 0.045(5) -0.002(4) -0.001(4) -0.017(4)
C72 0.057(5) 0.074(6) 0.045(5) -0.002(4) -0.001(4) -0.017(4)
C73 0.057(5) 0.074(6) 0.045(5) -0.002(4) -0.001(4) -0.017(4)
C74 0.057(5) 0.074(6) 0.045(5) -0.002(4) -0.001(4) -0.017(4)
C75 0.057(5) 0.074(6) 0.045(5) -0.002(4) -0.001(4) -0.017(4)
C76 0.061(6) 0.109(8) 0.027(4) 0.003(5) -0.002(4) 0.014(5)
C77 0.061(6) 0.109(8) 0.027(4) 0.003(5) -0.002(4) 0.014(5)
C78 0.061(6) 0.109(8) 0.027(4) 0.003(5) -0.002(4) 0.014(5)
C79 0.061(6) 0.109(8) 0.027(4) 0.003(5) -0.002(4) 0.014(5)
C80 0.061(6) 0.109(8) 0.027(4) 0.003(5) -0.002(4) 0.014(5)
C81 0.051(12) 0.059(13) 0.037(12) -0.009(9) -0.003(9) 0.004(11)
C82 0.061(14) 0.068(14) 0.018(10) 0.002(9) -0.001(9) -0.013(11)
C83 0.027(10) 0.052(12) 0.053(13) 0.007(9) 0.000(8) -0.007(9)
C84 0.026(10) 0.037(11) 0.099(18) 0.026(10) -0.013(10) 0.000(8)
C85 0.033(11) 0.066(14) 0.045(13) 0.005(10) -0.009(9) -0.006(10)
C86 0.082(16) 0.068(14) 0.021(11) -0.006(9) -0.012(10) 0.000(12)
C87 0.044(12) 0.059(13) 0.053(14) -0.020(10) -0.003(10) 0.002(10)
C88 0.059(13) 0.059(13) 0.031(11) -0.005(9) -0.002(9) -0.011(10)
C89 0.055(13) 0.059(13) 0.047(13) -0.012(10) -0.003(10) 0.003(11)
C90 0.059(14) 0.057(13) 0.057(15) -0.004(10) -0.030(11) 0.006(11)

loop_
_atom_type_symbol
_atom_type_description
_atom_type_scat_dispersion_real
_atom_type_scat_dispersion_imag
_atom_type_scat_source
C C 0.0033 0.0016 'International Tables Vol C Tables 4.2.6.8 and 6.1.1.4'
H H 0.0000 0.0000 'International Tables Vol C Tables 4.2.6.8 and 6.1.1.4'
N N 0.0061 0.0033 'International Tables Vol C Tables 4.2.6.8 and 6.1.1.4'
O O 0.0106 0.0060 'International Tables Vol C Tables 4.2.6.8 and 6.1.1.4'
S S 0.1246 0.1234 'International Tables Vol C Tables 4.2.6.8 and 6.1.1.4'
Eu Eu -0.1578 3.6682 'International Tables Vol C Tables 4.2.6.8 and 6.1.1.4'
Na Na 0.0362 0.0249 'International Tables Vol C Tables 4.2.6.8 and 6.1.1.4'

loop_
_geom_angle_atom_site_label_1
_geom_angle_atom_site_label_2
_geom_angle_atom_site_label_3
_geom_angle
_geom_angle_site_symmetry_1
_geom_angle_site_symmetry_3
_geom_angle_publ_flag
O45 Eu1 O50 79.2(4) . . ?
O45 Eu1 O53 140.1(4) . . ?
O50 Eu1 O53 72.8(4) . . ?
O45 Eu1 O49 73.6(4) . . ?
O50 Eu1 O49 73.4(4) . . ?
O53 Eu1 O49 71.5(4) . . ?
O45 Eu1 O47 81.5(4) . . ?
O50 Eu1 O47 136.7(4) . . ?
O53 Eu1 O47 138.1(4) . . ?
O49 Eu1 O47 135.9(4) . . ?
O45 Eu1 O52 135.4(4) . . ?
O50 Eu1 O52 139.3(4) . . ?
O53 Eu1 O52 66.5(4) . . ?
O49 Eu1 O52 94.2(4) . . ?
O47 Eu1 O52 78.7(4) . . ?
O45 Eu1 O51 137.3(4) . . ?
O50 Eu1 O51 95.9(4) . . ?
O53 Eu1 O51 74.4(4) . . ?
O49 Eu1 O51 145.9(4) . . ?
O47 Eu1 O51 73.5(4) . . ?
O52 Eu1 O51 72.7(4) . . ?
O45 Eu1 O48 69.5(4) . . ?
O50 Eu1 O48 134.9(4) . . ?
O53 Eu1 O48 112.8(4) . . ?
O49 Eu1 O48 67.3(4) . . ?
O47 Eu1 O48 70.1(4) . . ?
O52 Eu1 O48 66.3(4) . . ?
O51 Eu1 O48 129.1(4) . . ?
O45 Eu1 O46 70.4(4) . . ?
O50 Eu1 O46 67.2(4) . . ?
O53 Eu1 O46 121.0(4) . . ?
O49 Eu1 O46 130.4(4) . . ?
O47 Eu1 O46 69.8(4) . . ?
O52 Eu1 O46 135.4(4) . . ?
O51 Eu1 O46 68.7(4) . . ?
O48 Eu1 O46 126.1(4) . . ?
O63 Eu2 O58 79.6(5) . . ?
O63 Eu2 O56 136.1(4) . . ?
O58 Eu2 O56 141.4(5) . . ?
O63 Eu2 O60 71.8(4) . . ?
O58 Eu2 O60 145.7(5) . . ?
O56 Eu2 O60 72.3(4) . . ?
O63 Eu2 O57 124.8(5) . . ?
O58 Eu2 O57 76.5(6) . . ?
O56 Eu2 O57 70.3(5) . . ?
O60 Eu2 O57 136.0(5) . . ?
O63 Eu2 O61 75.1(4) . . ?
O58 Eu2 O61 114.9(5) . . ?
O56 Eu2 O61 72.4(4) . . ?
O60 Eu2 O61 75.9(4) . . ?
O57 Eu2 O61 71.5(5) . . ?
O63 Eu2 O54 143.1(5) . . ?
O58 Eu2 O54 71.6(6) . . ?
O56 Eu2 O54 79.0(5) . . ?
O60 Eu2 O54 123.4(5) . . ?
O57 Eu2 O54 70.4(6) . . ?
O61 Eu2 O54 138.2(5) . . ?
O63 Eu2 O59 69.3(4) . . ?
O58 Eu2 O59 73.5(5) . . ?
O56 Eu2 O59 126.1(4) . . ?
O60 Eu2 O59 78.8(5) . . ?
O57 Eu2 O59 143.4(5) . . ?
O61 Eu2 O59 141.2(5) . . ?
O54 Eu2 O59 80.6(5) . . ?
O63 Eu2 O55 117.0(5) . . ?
O58 Eu2 O55 117.7(6) . . ?
O56 Eu2 O55 65.1(5) . . ?
O60 Eu2 O55 62.6(5) . . ?
O57 Eu2 O55 118.2(6) . . ?
O61 Eu2 O55 127.3(5) . . ?
O54 Eu2 O55 61.2(6) . . ?
O59 Eu2 O55 61.3(5) . . ?
O63 Eu2 O62 59.0(9) . . ?
O58 Eu2 O62 55.0(9) . . ?
O56 Eu2 O62 123.4(9) . . ?
O60 Eu2 O62 119.9(9) . . ?
O57 Eu2 O62 66.5(9) . . ?
O61 Eu2 O62 60.5(9) . . ?
O54 Eu2 O62 116.6(9) . . ?
O59 Eu2 O62 110.4(9) . . ?
O55 Eu2 O62 171.3(9) . . ?
O3 S1 O2 112.6(7) . . ?
O3 S1 O1 112.3(7) . . ?
O2 S1 O1 111.7(7) . . ?
O3 S1 C3 106.3(7) . . ?
O2 S1 C3 107.2(7) . . ?
O1 S1 C3 106.3(7) . . ?
O6 S2 O5 113.0(9) . . ?
O6 S2 O7 113.7(9) . . ?
O5 S2 O7 112.1(8) . . ?
O6 S2 C10 105.2(8) . . ?
O5 S2 C10 104.7(8) . . ?
O7 S2 C10 107.2(8) . . ?
O9 S3 O11 112.9(8) . . ?
O9 S3 O10 112.5(8) . . ?
O11 S3 O10 110.8(8) . . ?
O9 S3 C17 106.2(7) . . ?
O11 S3 C17 106.2(7) . . ?
O10 S3 C17 107.9(7) . . ?
O14 S4 O15 113.0(8) . . ?
O14 S4 O13 113.3(7) . . ?
O15 S4 O13 111.4(8) . . ?
O14 S4 C24 105.8(7) . . ?
O15 S4 C24 105.5(8) . . ?
O13 S4 C24 107.1(8) . . ?
O17 S5 O18 110.8(10) . . ?
O17 S5 O19 113.3(10) . . ?
O18 S5 O19 112.1(10) . . ?
O17 S5 C31 108.2(8) . . ?
O18 S5 C31 106.3(8) . . ?
O19 S5 C31 105.6(7) . . ?
O22 S6 O21 112.7(8) . . ?
O22 S6 O23 113.6(8) . . ?
O21 S6 O23 111.2(8) . . ?
O22 S6 C38 105.8(8) . . ?
O21 S6 C38 107.0(7) . . ?
O23 S6 C38 106.0(7) . . ?
O27 S7 O26 114.7(11) . . ?
O27 S7 O25 110.7(12) . . ?
O26 S7 O25 112.0(10) . . ?
O27 S7 C45 105.3(8) . . ?
O26 S7 C45 108.4(8) . . ?
O25 S7 C45 105.0(8) . . ?
O31 S8 O30 111.9(8) . . ?
O31 S8 O29 112.6(8) . . ?
O30 S8 O29 113.2(9) . . ?
O31 S8 C52 107.1(7) . . ?
O30 S8 C52 106.3(8) . . ?
O29 S8 C52 105.0(8) . . ?
O34 S9 O35 112.2(9) . . ?
O34 S9 O33 112.9(11) . . ?
O35 S9 O33 114.3(10) . . ?
O34 S9 C59 103.9(9) . . ?
O35 S9 C59 106.8(8) . . ?
O33 S9 C59 105.8(8) . . ?
O38 S10 O39 113.8(8) . . ?
O38 S10 O37 111.4(9) . . ?
O39 S10 O37 112.0(9) . . ?
O38 S10 C66 107.5(7) . . ?
O39 S10 C66 105.1(7) . . ?
O37 S10 C66 106.4(8) . . ?
C75 N1 O41 121.3(17) . . ?
C75 N1 C71 122.6(19) . . ?
O41 N1 C71 116.0(16) . . ?
C76 N2 C80 123(2) . . ?
C76 N2 O42 116.0(19) . . ?
C80 N2 O42 121(2) . . ?
O43 N3 C85 123.1(17) . . ?
O43 N3 C81 115.7(17) . . ?
C85 N3 C81 121.1(17) . . ?
O44 N4 C90 120.3(19) . . ?
O44 N4 C86 119.3(18) . . ?
C90 N4 C86 120.4(18) . . ?
C2 C1 C6 118.6(15) . . ?
C2 C1 C35 119.8(14) . . ?
C6 C1 C35 121.6(14) . . ?
C1 C2 C3 119.7(15) . . ?
C4 C3 C2 120.3(14) . . ?
C4 C3 S1 119.3(12) . . ?
C2 C3 S1 120.4(12) . . ?
C5 C4 C3 121.2(15) . . ?
C4 C5 C6 117.0(14) . . ?
C4 C5 C7 120.9(15) . . ?
C6 C5 C7 122.1(14) . . ?
C1 C6 O4 115.2(14) . . ?
C1 C6 C5 122.8(14) . . ?
O4 C6 C5 121.9(13) . . ?
C5 C7 C8 120.4(14) . . ?
C9 C8 C13 119.2(15) . . ?
C9 C8 C7 120.0(14) . . ?
C13 C8 C7 120.8(16) . . ?
C8 C9 C10 121.2(15) . . ?
C11 C10 C9 117.4(17) . . ?
C11 C10 S2 122.1(14) . . ?
C9 C10 S2 120.0(13) . . ?
C12 C11 C10 123.1(16) . . ?
C11 C12 C13 117.4(14) . . ?
C11 C12 C14 120.2(15) . . ?
C13 C12 C14 121.1(16) . . ?
C12 C13 O8 118.2(14) . . ?
C12 C13 C8 121.2(15) . . ?
O8 C13 C8 120.6(14) . . ?
C12 C14 C15 113.7(14) . . ?
C20 C15 C16 118.7(15) . . ?
C20 C15 C14 121.1(15) . . ?
C16 C15 C14 120.1(15) . . ?
C17 C16 C15 121.4(16) . . ?
C16 C17 C18 119.3(14) . . ?
C16 C17 S3 122.3(12) . . ?
C18 C17 S3 118.2(11) . . ?
C19 C18 C17 120.8(14) . . ?
C18 C19 C20 116.9(16) . . ?
C18 C19 C21 121.4(15) . . ?
C20 C19 C21 121.3(15) . . ?
C15 C20 O12 122.0(14) . . ?
C15 C20 C19 122.8(16) . . ?
O12 C20 C19 115.2(16) . . ?
C19 C21 C22 111.5(13) . . ?
C27 C22 C23 119.8(15) . . ?
C27 C22 C21 122.5(15) . . ?
C23 C22 C21 117.5(14) . . ?
C22 C23 C24 119.9(15) . . ?
C23 C24 C25 120.8(16) . . ?
C23 C24 S4 118.5(12) . . ?
C25 C24 S4 120.4(13) . . ?
C26 C25 C24 123.1(17) . . ?
C25 C26 C28 123.5(17) . . ?
C25 C26 C27 113.4(15) . . ?
C28 C26 C27 123.0(15) . . ?
C22 C27 O16 120.3(14) . . ?
C22 C27 C26 122.7(14) . . ?
O16 C27 C26 116.5(13) . . ?
C26 C28 C29 118.7(15) . . ?
C34 C29 C30 119.3(14) . . ?
C34 C29 C28 123.2(14) . . ?
C30 C29 C28 117.4(14) . . ?
C29 C30 C31 119.8(15) . . ?
C32 C31 C30 119.2(15) . . ?
C32 C31 S5 120.8(12) . . ?
C30 C31 S5 119.8(12) . . ?
C31 C32 C33 122.3(14) . . ?
C34 C33 C32 118.0(15) . . ?
C34 C33 C35 124.0(14) . . ?
C32 C33 C35 118.0(13) . . ?
O20 C34 C29 114.8(13) . . ?
O20 C34 C33 123.8(14) . . ?
C29 C34 C33 121.2(15) . . ?
C1 C35 C33 111.3(14) . . ?
C41 C36 C37 117.6(15) . . ?
C41 C36 C70 123.8(15) . . ?
C37 C36 C70 118.5(14) . . ?
C38 C37 C36 119.3(14) . . ?
C39 C38 C37 121.2(15) . . ?
C39 C38 S6 121.3(13) . . ?
C37 C38 S6 117.5(12) . . ?
C38 C39 C40 118.8(15) . . ?
C41 C40 C39 118.8(14) . . ?
C41 C40 C42 126.0(15) . . ?
C39 C40 C42 114.9(14) . . ?
C36 C41 C40 124.1(16) . . ?
C36 C41 O24 117.9(15) . . ?
C40 C41 O24 118.0(14) . . ?
C43 C42 C40 114.9(13) . . ?
C48 C43 C44 120.2(14) . . ?
C48 C43 C42 121.3(15) . . ?
C44 C43 C42 117.9(15) . . ?
C45 C44 C43 117.8(15) . . ?
C46 C45 C44 121.6(16) . . ?
C46 C45 S7 121.8(13) . . ?
C44 C45 S7 116.4(12) . . ?
C45 C46 C47 123.6(16) . . ?
C46 C47 C48 117.0(15) . . ?
C46 C47 C49 120.8(15) . . ?
C48 C47 C49 122.1(15) . . ?
O28 C48 C43 116.6(14) . . ?
O28 C48 C47 123.8(15) . . ?
C43 C48 C47 119.6(15) . . ?
C47 C49 C50 114.0(14) . . ?
C51 C50 C55 117.9(15) . . ?
C51 C50 C49 120.9(14) . . ?
C55 C50 C49 121.2(14) . . ?
C52 C51 C50 120.6(14) . . ?
C51 C52 C53 119.7(14) . . ?
C51 C52 S8 121.9(12) . . ?
C53 C52 S8 117.7(13) . . ?
C54 C53 C52 120.6(16) . . ?
C53 C54 C55 117.6(14) . . ?
C53 C54 C56 120.1(15) . . ?
C55 C54 C56 121.9(14) . . ?
C54 C55 O32 121.6(14) . . ?
C54 C55 C50 123.3(14) . . ?
O32 C55 C50 115.1(15) . . ?
C54 C56 C57 114.8(14) . . ?
C58 C57 C62 118.2(14) . . ?
C58 C57 C56 120.6(14) . . ?
C62 C57 C56 120.0(14) . . ?
C57 C58 C59 121.2(15) . . ?
C58 C59 C60 118.5(15) . . ?
C58 C59 S9 121.8(13) . . ?
C60 C59 S9 119.5(12) . . ?
C61 C60 C59 120.6(15) . . ?
C60 C61 C62 118.4(15) . . ?
C60 C61 C63 118.3(14) . . ?
C62 C61 C63 123.0(15) . . ?
O36 C62 C61 121.3(14) . . ?
O36 C62 C57 116.1(14) . . ?
C61 C62 C57 122.6(16) . . ?
C64 C63 C61 119.1(14) . . ?
C65 C64 C69 118.5(15) . . ?
C65 C64 C63 120.8(15) . . ?
C69 C64 C63 120.7(14) . . ?
C64 C65 C66 120.5(15) . . ?
C67 C66 C65 119.2(14) . . ?
C67 C66 S10 121.2(12) . . ?
C65 C66 S10 119.5(12) . . ?
C66 C67 C68 122.4(15) . . ?
C69 C68 C67 116.9(15) . . ?
C69 C68 C70 121.8(14) . . ?
C67 C68 C70 121.1(15) . . ?
O40 C69 C68 120.2(15) . . ?
O40 C69 C64 117.2(14) . . ?
C68 C69 C64 122.4(15) . . ?
C68 C70 C36 111.4(13) . . ?
C72 C71 N1 116(2) . . ?
C71 C72 C73 124(2) . . ?
C74 C73 C72 117(2) . . ?
C74 C73 C78 122(2) . . ?
C72 C73 C78 120.7(19) . . ?
C73 C74 C75 121(2) . . ?
N1 C75 C74 119(2) . . ?
N2 C76 C77 120(2) . . ?
C76 C77 C78 119(2) . . ?
C77 C78 C79 120(2) . . ?
C77 C78 C73 121(2) . . ?
C79 C78 C73 118.6(19) . . ?
C78 C79 C80 117(2) . . ?
N2 C80 C79 121(2) . . ?
C82 C81 N3 119.8(18) . . ?
C81 C82 C83 121.7(18) . . ?
C84 C83 C82 116.3(17) . . ?
C84 C83 C88 120.9(16) . . ?
C82 C83 C88 122.8(17) . . ?
C85 C84 C83 121.8(17) . . ?
N3 C85 C84 119.3(17) . . ?
C87 C86 N4 117.6(19) . . ?
C86 C87 C88 122.2(19) . . ?
C89 C88 C87 116.8(19) . . ?
C89 C88 C83 122.9(18) . . ?
C87 C88 C83 120.4(17) . . ?
C90 C89 C88 122(2) . . ?
N4 C90 C89 121.4(19) . . ?

loop_
_geom_bond_atom_site_label_1
_geom_bond_atom_site_label_2
_geom_bond_distance
_geom_bond_site_symmetry_2
_geom_bond_publ_flag
Eu1 O45 2.424(11) . ?
Eu1 O50 2.444(11) . ?
Eu1 O53 2.453(13) . ?
Eu1 O49 2.469(11) . ?
Eu1 O47 2.483(11) . ?
Eu1 O52 2.493(11) . ?
Eu1 O51 2.504(12) . ?
Eu1 O48 2.512(12) . ?
Eu1 O46 2.521(10) . ?
Eu2 O63 2.366(12) . ?
Eu2 O58 2.383(17) . ?
Eu2 O56 2.422(12) . ?
Eu2 O60 2.423(13) . ?
Eu2 O57 2.426(17) . ?
Eu2 O61 2.437(14) . ?
Eu2 O54 2.490(17) . ?
Eu2 O59 2.526(15) . ?
Eu2 O55 2.707(19) . ?
Eu2 O62 2.79(4) . ?
S1 O3 1.453(12) . ?
S1 O2 1.462(12) . ?
S1 O1 1.466(12) . ?
S1 C3 1.757(15) . ?
S2 O6 1.429(14) . ?
S2 O5 1.451(13) . ?
S2 O7 1.453(13) . ?
S2 C10 1.74(2) . ?
S3 O9 1.423(12) . ?
S3 O11 1.439(14) . ?
S3 O10 1.463(12) . ?
S3 C17 1.756(16) . ?
S4 O14 1.442(12) . ?
S4 O15 1.448(13) . ?
S4 O13 1.465(12) . ?
S4 C24 1.786(17) . ?
S5 O17 1.408(13) . ?
S5 O18 1.438(14) . ?
S5 O19 1.453(13) . ?
S5 C31 1.763(16) . ?
S6 O22 1.439(13) . ?
S6 O21 1.444(12) . ?
S6 O23 1.450(13) . ?
S6 C38 1.761(17) . ?
S7 O27 1.405(15) . ?
S7 O26 1.420(13) . ?
S7 O25 1.443(15) . ?
S7 C45 1.786(17) . ?
S8 O31 1.444(12) . ?
S8 O30 1.452(13) . ?
S8 O29 1.470(14) . ?
S8 C52 1.780(15) . ?
S9 O34 1.398(15) . ?
S9 O35 1.445(13) . ?
S9 O33 1.465(14) . ?
S9 C59 1.758(17) . ?
S10 O38 1.442(12) . ?
S10 O39 1.446(13) . ?
S10 O37 1.454(14) . ?
S10 C66 1.766(15) . ?
O4 C6 1.386(18) . ?
O8 C13 1.380(19) . ?
O12 C20 1.38(2) . ?
O16 C27 1.380(18) . ?
O20 C34 1.358(18) . ?
O24 C41 1.377(19) . ?
O28 C48 1.358(19) . ?
O32 C55 1.391(18) . ?
O36 C62 1.37(2) . ?
O40 C69 1.377(18) . ?
O41 N1 1.40(2) . ?
O42 N2 1.35(2) . ?
O43 N3 1.339(19) . ?
O44 N4 1.31(2) . ?
O65 O87 1.11(4) 4_565 ?
O87 O65 1.11(4) 4_566 ?
N1 C75 1.33(2) . ?
N1 C71 1.41(3) . ?
N2 C76 1.32(3) . ?
N2 C80 1.33(3) . ?
N3 C85 1.34(2) . ?
N3 C81 1.36(2) . ?
N4 C90 1.34(2) . ?
N4 C86 1.42(3) . ?
C1 C2 1.38(2) . ?
C1 C6 1.39(2) . ?
C1 C35 1.52(2) . ?
C2 C3 1.41(2) . ?
C3 C4 1.40(2) . ?
C4 C5 1.37(2) . ?
C5 C6 1.42(2) . ?
C5 C7 1.51(2) . ?
C7 C8 1.52(2) . ?
C8 C9 1.36(2) . ?
C8 C13 1.39(2) . ?
C9 C10 1.40(2) . ?
C10 C11 1.38(2) . ?
C11 C12 1.38(2) . ?
C12 C13 1.38(2) . ?
C12 C14 1.53(2) . ?
C14 C15 1.55(2) . ?
C15 C20 1.35(2) . ?
C15 C16 1.40(2) . ?
C16 C17 1.35(2) . ?
C17 C18 1.41(2) . ?
C18 C19 1.40(2) . ?
C19 C20 1.41(2) . ?
C19 C21 1.51(2) . ?
C21 C22 1.53(2) . ?
C22 C27 1.34(2) . ?
C22 C23 1.38(2) . ?
C23 C24 1.39(2) . ?
C24 C25 1.40(2) . ?
C25 C26 1.36(2) . ?
C26 C28 1.44(2) . ?
C26 C27 1.52(2) . ?
C28 C29 1.51(2) . ?
C29 C34 1.39(2) . ?
C29 C30 1.41(2) . ?
C30 C31 1.41(2) . ?
C31 C32 1.35(2) . ?
C32 C33 1.41(2) . ?
C33 C34 1.39(2) . ?
C33 C35 1.52(2) . ?
C36 C41 1.36(2) . ?
C36 C37 1.44(2) . ?
C36 C70 1.55(2) . ?
C37 C38 1.39(2) . ?
C38 C39 1.38(2) . ?
C39 C40 1.42(2) . ?
C40 C41 1.36(2) . ?
C40 C42 1.55(2) . ?
C42 C43 1.52(2) . ?
C43 C48 1.40(2) . ?
C43 C44 1.43(2) . ?
C44 C45 1.40(2) . ?
C45 C46 1.31(2) . ?
C46 C47 1.41(2) . ?
C47 C48 1.42(2) . ?
C47 C49 1.49(2) . ?
C49 C50 1.55(2) . ?
C50 C51 1.38(2) . ?
C50 C55 1.39(2) . ?
C51 C52 1.37(2) . ?
C52 C53 1.42(2) . ?
C53 C54 1.36(2) . ?
C54 C55 1.38(2) . ?
C54 C56 1.52(2) . ?
C56 C57 1.53(2) . ?
C57 C58 1.38(2) . ?
C57 C62 1.39(2) . ?
C58 C59 1.39(2) . ?
C59 C60 1.42(2) . ?
C60 C61 1.38(2) . ?
C61 C62 1.38(2) . ?
C61 C63 1.51(2) . ?
C63 C64 1.50(2) . ?
C64 C65 1.38(2) . ?
C64 C69 1.40(2) . ?
C65 C66 1.40(2) . ?
C66 C67 1.36(2) . ?
C67 C68 1.40(2) . ?
C68 C69 1.38(2) . ?
C68 C70 1.49(2) . ?
C71 C72 1.34(3) . ?
C72 C73 1.41(3) . ?
C73 C74 1.35(3) . ?
C73 C78 1.51(3) . ?
C74 C75 1.40(3) . ?
C76 C77 1.38(3) . ?
C77 C78 1.38(3) . ?
C78 C79 1.40(3) . ?
C79 C80 1.41(3) . ?
C81 C82 1.35(3) . ?
C82 C83 1.40(3) . ?
C83 C84 1.38(2) . ?
C83 C88 1.46(3) . ?
C84 C85 1.38(2) . ?
C86 C87 1.36(3) . ?
C87 C88 1.41(3) . ?
C88 C89 1.38(3) . ?
C89 C90 1.35(3) . ?
